data_1567717
loop_
_publ_author_name
'Dasgupta, Ayan'
'Guerzoni, Michael G.'
'Alotaibi, Nusaybah'
'van Ingen, Yara'
'Farshadfar, Kaveh'
'Richards, Emma'
'Ariafard, Alireza'
'Melen, Rebecca L.'

_publ_section_title
;
 Chemo- and regio-selective amidation of indoles with isocyanates using
 borane Lewis acids
;
_journal_issue 19
_journal_name_full 'Catalysis Science &amp; Technology'
_journal_page_first 5982
_journal_page_last 5990
_journal_paper_doi 10.1039/D2CY01441F
_journal_volume 12
_journal_year 2022
_chemical_formula_moiety 'C13 H5 Cl F5 N O'
_chemical_formula_sum 'C13 H5 Cl F5 N O'
_chemical_formula_weight 321.63
_space_group_crystal_system monoclinic
_space_group_IT_number 14
_space_group_name_Hall '-P 2yn'
_space_group_name_H-M_alt 'P 1 21/n 1'
_atom_sites_solution_hydrogens geom
_atom_sites_solution_primary direct
_audit_creation_method SHELXL-2018/3
_audit_update_record
;
2022-03-30 deposited with the CCDC.	2022-08-18 downloaded from the CCDC.
;
_cell_angle_alpha 90
_cell_angle_beta 90.950(3)
_cell_angle_gamma 90
_cell_formula_units_Z 4
_cell_length_a 5.6086(2)
_cell_length_b 9.3087(3)
_cell_length_c 23.8205(7)
_cell_measurement_reflns_used 2928
_cell_measurement_temperature 180(2)
_cell_measurement_theta_max 72.6750
_cell_measurement_theta_min 3.6960
_cell_volume 1243.47(7)
_computing_cell_refinement 'CrysAlisPro 1.171.41.112a (Rigaku OD, 2021)'
_computing_data_collection 'CrysAlisPro 1.171.41.112a (Rigaku OD, 2021)'
_computing_data_reduction 'CrysAlisPro 1.171.41.112a (Rigaku OD, 2021)'
_computing_molecular_graphics 'SHELXL, ORTEP, Mercury'
_computing_publication_material publCIF
_computing_structure_refinement 'SHELXL-2018/3 (Sheldrick, 2018)'
_computing_structure_solution 'SHELXT 2018/2 (Sheldrick, 2018)'
_diffrn_ambient_temperature 180(2)
_diffrn_measured_fraction_theta_full 0.997
_diffrn_measured_fraction_theta_max 0.967
_diffrn_measurement_device_type 'SuperNova, Dual, Cu at home/near, Atlas'
_diffrn_measurement_method 'w/ scans'
_diffrn_radiation_type CuK\a
_diffrn_radiation_wavelength 1.54178
_diffrn_reflns_av_R_equivalents 0.0253
_diffrn_reflns_av_unetI/netI 0.0307
_diffrn_reflns_Laue_measured_fraction_full 0.997
_diffrn_reflns_Laue_measured_fraction_max 0.967
_diffrn_reflns_limit_h_max 6
_diffrn_reflns_limit_h_min -6
_diffrn_reflns_limit_k_max 11
_diffrn_reflns_limit_k_min -6
_diffrn_reflns_limit_l_max 29
_diffrn_reflns_limit_l_min -29
_diffrn_reflns_number 4597
_diffrn_reflns_point_group_measured_fraction_full 0.997
_diffrn_reflns_point_group_measured_fraction_max 0.967
_diffrn_reflns_theta_full 67.679
_diffrn_reflns_theta_max 72.797
_diffrn_reflns_theta_min 3.712
_diffrn_source 'micro-focus sealed X-ray tube'
_exptl_absorpt_coefficient_mu 3.339
_exptl_absorpt_correction_T_max 1.000
_exptl_absorpt_correction_T_min 0.239
_exptl_absorpt_correction_type gaussian
_exptl_absorpt_process_details
;
CrysAlisPro 1.171.41.112a (Rigaku Oxford Diffraction, 2021)
Numerical absorption correction based on gaussian integration over
a multifaceted crystal model
Empirical absorption correction using spherical harmonics,
implemented in SCALE3 ABSPACK scaling algorithm.
;
_exptl_crystal_colour colourless
_exptl_crystal_density_diffrn 1.718
_exptl_crystal_description plate
_exptl_crystal_F_000 640
_exptl_crystal_size_max 0.550
_exptl_crystal_size_mid 0.470
_exptl_crystal_size_min 0.104
_refine_diff_density_max 0.256
_refine_diff_density_min -0.396
_refine_diff_density_rms 0.069
_refine_ls_extinction_method none
_refine_ls_goodness_of_fit_ref 1.043
_refine_ls_hydrogen_treatment constr
_refine_ls_matrix_type full
_refine_ls_number_parameters 190
_refine_ls_number_reflns 2393
_refine_ls_number_restraints 0
_refine_ls_restrained_S_all 1.043
_refine_ls_R_factor_all 0.0431
_refine_ls_R_factor_gt 0.0377
_refine_ls_shift/su_max 0.000
_refine_ls_shift/su_mean 0.000
_refine_ls_structure_factor_coef Fsqd
_refine_ls_weighting_details 'w=1/[\s^2^(Fo^2^)+(0.0653P)^2^+0.2016P] where P=(Fo^2^+2Fc^2^)/3'
_refine_ls_weighting_scheme calc
_refine_ls_wR_factor_gt 0.0997
_refine_ls_wR_factor_ref 0.1053
_reflns_Friedel_coverage 0.000
_reflns_number_gt 2071
_reflns_number_total 2393
_reflns_threshold_expression 'I > 2\s(I)'
_cod_data_source_file d2cy01441f2.cif
_cod_data_source_block RM2226_a
_cod_original_sg_symbol_H-M 'P 21/n'
_cod_database_code 1567717
_shelx_shelxl_version_number 2018/3
_shelx_space_group_comment
;
The symmetry employed for this shelxl refinement is uniquely defined
by the following loop, which should always be used as a source of
symmetry information in preference to the above space-group names.
They are only intended as comments.
;
_shelx_estimated_absorpt_t_min 0.261
_shelx_estimated_absorpt_t_max 0.723
_publcif_funding_html
;
;

loop_
_space_group_symop_operation_xyz
'x, y, z'
'-x+1/2, y+1/2, -z+1/2'
'-x, -y, -z'
'x-1/2, -y-1/2, z-1/2'

loop_
_atom_site_label
_atom_site_type_symbol
_atom_site_fract_x
_atom_site_fract_y
_atom_site_fract_z
_atom_site_U_iso_or_equiv
_atom_site_adp_type
_atom_site_occupancy
_atom_site_site_symmetry_order
_atom_site_calc_flag
_atom_site_refinement_flags_posn
_atom_site_refinement_flags_adp
_atom_site_refinement_flags_occupancy
_atom_site_disorder_assembly
_atom_site_disorder_group
Cl1 Cl -0.33392(9) 0.69971(6) 0.49486(2) 0.04085(17) Uani 1 1 d . . . . .
F1 F 0.64212(18) 0.90785(11) 0.20549(5) 0.0341(3) Uani 1 1 d . . . . .
O1 O 0.1415(2) 0.90668(13) 0.24632(5) 0.0294(3) Uani 1 1 d . . . . .
N1 N 0.1937(3) 0.68175(15) 0.28198(6) 0.0262(3) Uani 1 1 d . . . . .
H1 H 0.261898 0.598375 0.275514 0.031 Uiso 1 1 calc R U . . .
C1 C 0.2152(3) 0.78264(17) 0.24258(7) 0.0228(3) Uani 1 1 d . . . . .
F2 F 0.8608(2) 0.83345(14) 0.10958(5) 0.0445(3) Uani 1 1 d . . . . .
C2 C 0.3418(3) 0.73377(18) 0.19051(7) 0.0231(4) Uani 1 1 d . . . . .
F3 F 0.6791(2) 0.61880(15) 0.04465(5) 0.0508(4) Uani 1 1 d . . . . .
C3 C 0.5484(3) 0.80319(18) 0.17365(7) 0.0255(4) Uani 1 1 d . . . . .
F4 F 0.2716(2) 0.48268(13) 0.07489(5) 0.0421(3) Uani 1 1 d . . . . .
C4 C 0.6605(3) 0.7651(2) 0.12454(8) 0.0306(4) Uani 1 1 d . . . . .
F5 F 0.05015(18) 0.55838(11) 0.16952(4) 0.0324(3) Uani 1 1 d . . . . .
C5 C 0.5701(3) 0.6568(2) 0.09178(8) 0.0333(4) Uani 1 1 d . . . . .
C6 C 0.3640(3) 0.5861(2) 0.10725(7) 0.0298(4) Uani 1 1 d . . . . .
C7 C 0.2540(3) 0.62586(18) 0.15621(7) 0.0251(4) Uani 1 1 d . . . . .
C9 C 0.1568(3) 0.61953(19) 0.37937(8) 0.0284(4) Uani 1 1 d . . . . .
H9 H 0.299679 0.565376 0.376473 0.034 Uiso 1 1 calc R U . . .
C10 C 0.0346(3) 0.6217(2) 0.42962(8) 0.0307(4) Uani 1 1 d . . . . .
H10 H 0.092897 0.569558 0.461268 0.037 Uiso 1 1 calc R U . . .
C11 C -0.1730(3) 0.70082(19) 0.43281(7) 0.0279(4) Uani 1 1 d . . . . .
C12 C -0.2587(3) 0.77974(19) 0.38780(8) 0.0289(4) Uani 1 1 d . . . . .
H12 H -0.400212 0.834977 0.391074 0.035 Uiso 1 1 calc R U . . .
C13 C -0.1360(3) 0.77761(19) 0.33766(7) 0.0275(4) Uani 1 1 d . . . . .
H13 H -0.193074 0.831550 0.306370 0.033 Uiso 1 1 calc R U . . .
C8 C 0.0708(3) 0.69626(17) 0.33343(7) 0.0233(3) Uani 1 1 d . . . . .

loop_
_atom_site_aniso_label
_atom_site_aniso_U_11
_atom_site_aniso_U_22
_atom_site_aniso_U_33
_atom_site_aniso_U_23
_atom_site_aniso_U_13
_atom_site_aniso_U_12
Cl1 0.0401(3) 0.0533(3) 0.0296(3) 0.0015(2) 0.01266(19) 0.0022(2)
F1 0.0285(5) 0.0326(6) 0.0411(6) -0.0008(5) -0.0019(4) -0.0094(4)
O1 0.0331(6) 0.0183(6) 0.0370(7) 0.0027(5) 0.0087(5) 0.0008(5)
N1 0.0317(8) 0.0183(7) 0.0289(7) 0.0013(6) 0.0069(6) 0.0041(6)
C1 0.0204(7) 0.0210(8) 0.0271(8) -0.0004(6) 0.0004(6) -0.0031(6)
F2 0.0287(6) 0.0535(7) 0.0520(7) 0.0101(6) 0.0161(5) -0.0060(5)
C2 0.0212(8) 0.0223(8) 0.0257(8) 0.0043(7) 0.0014(6) 0.0011(6)
F3 0.0559(8) 0.0599(8) 0.0374(6) -0.0033(6) 0.0238(6) 0.0063(6)
C3 0.0211(8) 0.0248(9) 0.0305(8) 0.0053(7) -0.0014(6) -0.0004(7)
F4 0.0549(7) 0.0380(7) 0.0334(6) -0.0119(5) 0.0031(5) -0.0048(6)
C4 0.0204(8) 0.0340(10) 0.0376(10) 0.0110(8) 0.0062(7) 0.0013(7)
F5 0.0294(5) 0.0315(6) 0.0363(5) -0.0032(4) 0.0046(4) -0.0096(4)
C5 0.0351(10) 0.0382(10) 0.0268(9) 0.0045(8) 0.0097(7) 0.0089(8)
C6 0.0356(9) 0.0273(9) 0.0267(8) -0.0009(7) 0.0011(7) 0.0008(7)
C7 0.0239(8) 0.0236(9) 0.0279(8) 0.0033(7) 0.0010(6) -0.0019(7)
C9 0.0270(8) 0.0244(9) 0.0339(9) 0.0031(7) 0.0038(7) 0.0048(7)
C10 0.0313(9) 0.0324(10) 0.0284(8) 0.0068(7) 0.0011(7) 0.0014(8)
C11 0.0288(9) 0.0294(9) 0.0256(8) -0.0020(7) 0.0058(7) -0.0030(7)
C12 0.0266(9) 0.0274(9) 0.0327(9) -0.0002(7) 0.0047(7) 0.0036(7)
C13 0.0296(9) 0.0252(9) 0.0276(9) 0.0030(7) 0.0013(7) 0.0030(7)
C8 0.0267(8) 0.0178(8) 0.0257(8) -0.0012(6) 0.0039(6) -0.0015(6)

loop_
_atom_type_symbol
_atom_type_description
_atom_type_scat_dispersion_real
_atom_type_scat_dispersion_imag
_atom_type_scat_source
C C 0.0181 0.0091 'International Tables Vol C Tables 4.2.6.8 and 6.1.1.4'
H H 0.0000 0.0000 'International Tables Vol C Tables 4.2.6.8 and 6.1.1.4'
N N 0.0311 0.0180 'International Tables Vol C Tables 4.2.6.8 and 6.1.1.4'
O O 0.0492 0.0322 'International Tables Vol C Tables 4.2.6.8 and 6.1.1.4'
F F 0.0727 0.0534 'International Tables Vol C Tables 4.2.6.8 and 6.1.1.4'
Cl Cl 0.3639 0.7018 'International Tables Vol C Tables 4.2.6.8 and 6.1.1.4'

loop_
_geom_angle_atom_site_label_1
_geom_angle_atom_site_label_2
_geom_angle_atom_site_label_3
_geom_angle
_geom_angle_site_symmetry_1
_geom_angle_site_symmetry_3
_geom_angle_publ_flag
C1 N1 C8 126.15(14) . . ?
C1 N1 H1 116.9 . . ?
C8 N1 H1 116.9 . . ?
O1 C1 N1 125.11(15) . . ?
O1 C1 C2 120.36(15) . . ?
N1 C1 C2 114.52(14) . . ?
C7 C2 C3 117.24(15) . . ?
C7 C2 C1 122.52(14) . . ?
C3 C2 C1 120.15(15) . . ?
F1 C3 C4 119.10(15) . . ?
F1 C3 C2 119.75(15) . . ?
C4 C3 C2 121.15(17) . . ?
F2 C4 C5 120.07(17) . . ?
F2 C4 C3 119.77(18) . . ?
C5 C4 C3 120.15(16) . . ?
F3 C5 C4 120.33(18) . . ?
F3 C5 C6 119.55(18) . . ?
C4 C5 C6 120.12(16) . . ?
F4 C6 C7 120.53(16) . . ?
F4 C6 C5 120.50(16) . . ?
C7 C6 C5 118.96(17) . . ?
F5 C7 C6 117.85(16) . . ?
F5 C7 C2 119.73(14) . . ?
C6 C7 C2 122.39(16) . . ?
C8 C9 C10 120.14(16) . . ?
C8 C9 H9 119.9 . . ?
C10 C9 H9 119.9 . . ?
C11 C10 C9 118.93(16) . . ?
C11 C10 H10 120.5 . . ?
C9 C10 H10 120.5 . . ?
C12 C11 C10 121.63(16) . . ?
C12 C11 Cl1 118.89(14) . . ?
C10 C11 Cl1 119.47(14) . . ?
C11 C12 C13 119.32(16) . . ?
C11 C12 H12 120.3 . . ?
C13 C12 H12 120.3 . . ?
C12 C13 C8 119.75(16) . . ?
C12 C13 H13 120.1 . . ?
C8 C13 H13 120.1 . . ?
C9 C8 C13 120.21(16) . . ?
C9 C8 N1 117.63(15) . . ?
C13 C8 N1 122.07(15) . . ?

loop_
_geom_bond_atom_site_label_1
_geom_bond_atom_site_label_2
_geom_bond_distance
_geom_bond_site_symmetry_2
_geom_bond_publ_flag
Cl1 C11 1.7445(17) . ?
F1 C3 1.337(2) . ?
O1 C1 1.230(2) . ?
N1 C1 1.335(2) . ?
N1 C8 1.422(2) . ?
N1 H1 0.8800 . ?
C1 C2 1.509(2) . ?
F2 C4 1.345(2) . ?
C2 C7 1.381(2) . ?
C2 C3 1.392(2) . ?
F3 C5 1.335(2) . ?
C3 C4 1.383(2) . ?
F4 C6 1.333(2) . ?
C4 C5 1.367(3) . ?
F5 C7 1.3469(19) . ?
C5 C6 1.386(3) . ?
C6 C7 1.379(2) . ?
C9 C8 1.387(2) . ?
C9 C10 1.389(2) . ?
C9 H9 0.9500 . ?
C10 C11 1.381(3) . ?
C10 H10 0.9500 . ?
C11 C12 1.380(3) . ?
C12 C13 1.388(2) . ?
C12 H12 0.9500 . ?
C13 C8 1.390(2) . ?
C13 H13 0.9500 . ?
